data_4030916
loop_
_publ_author_name
'Sooryanarayana, K.'
'Shivakumara, C.'
'Guru Row, T. N.'
'Hedge, M. S.'

_publ_section_title
;
 Crystal structure of sodium doped lanthanum orthomanganite
;
_journal_coden_ASTM EJSCE5
_journal_issue 3
_journal_name_full
;
 European Journal of Solid State and Inorganic Chemistry
;
_journal_page_first 273
_journal_page_last 280
_journal_paper_doi 10.1016/S0992-4361(98)80008-8
_journal_volume 35
_journal_year 1998
_chemical_formula_sum 'La0.82 Mn Na0.13 O2.93'
_chemical_formula_weight 218.707
_space_group_IT_number 148
_symmetry_cell_setting trigonal
_symmetry_Int_Tables_number 148
_symmetry_space_group_name_Hall '-R 3'
_symmetry_space_group_name_H-M 'R -3 :H'
_cell_angle_alpha 90
_cell_angle_beta 90
_cell_angle_gamma 120
_cell_formula_units_Z 3
_cell_length_a 5.530(2)
_cell_length_b 5.530(2)
_cell_length_c 6.676(3)
_cell_volume 176.81(12)
_diffrn_ambient_temperature 298
_diffrn_radiation_probe x-ray
_diffrn_radiation_type MoK\a
_diffrn_radiation_wavelength 0.71073
_exptl_absorpt_coefficient_mu 19.782
_exptl_crystal_density_diffrn 6.188
_exptl_crystal_F_000 290
_refine_ls_goodness_of_fit_ref 1.06
_refine_ls_number_reflns 82
_refine_ls_R_factor_gt 0.034
_refine_ls_wR_factor_gt 0.110
_cod_data_source_file EJSSIC-1998-35-273-280.cif
_cod_data_source_block LaNaMnO
_cod_original_cell_volume 176.81(17)
_cod_original_sg_symbol_H-M 'R -3'
_cod_database_code 4030916

loop_
_symmetry_equiv_pos_site_id
_symmetry_equiv_pos_as_xyz
1 x,y,z
2 -y,x-y,z
3 -x+y,-x,z
4 -x,-y,-z
5 y,-x+y,-z
6 x-y,x,-z
7 1/3+x,2/3+y,2/3+z
8 1/3-y,2/3+x-y,2/3+z
9 1/3-x+y,2/3-x,2/3+z
10 1/3-x,2/3-y,2/3-z
11 1/3+y,2/3-x+y,2/3-z
12 1/3+x-y,2/3+x,2/3-z
13 2/3+x,1/3+y,1/3+z
14 2/3-y,1/3+x-y,1/3+z
15 2/3-x+y,1/3-x,1/3+z
16 2/3-x,1/3-y,1/3-z
17 2/3+y,1/3-x+y,1/3-z
18 2/3+x-y,1/3+x,1/3-z

loop_
_atom_site_label
_atom_site_type_symbol
_atom_site_thermal_displace_type
_atom_site_fract_x
_atom_site_fract_y
_atom_site_fract_z
_atom_site_occupancy
_atom_site_U_iso_or_equiv
_atom_site_calc_flag
_atom_site_refinement_flags
_atom_site_disorder_assembly
_atom_site_disorder_group
Mn Mn Uiso 0.00000 0.00000 0.50000 1.000 0.0100(10) . . . .
O O Uiso 0.16667 0.33333 0.33333 0.98(4) 0.054(6) . . . .
La La Uiso 0.00000 0.00000 0.00000 0.820 0.0090(10) . . . .
Na Na Uiso 0.00000 0.00000 0.00000 0.130 0.0090(10) . . . .

loop_
_atom_type_symbol
_atom_type_description
_atom_type_scat_dispersion_real
_atom_type_scat_dispersion_imag
_atom_type_scat_source
La La -0.2871 2.4523 ' International Tables Vol C Tables 4.2.6.8 and 6.1.1.4'
Mn Mn 0.3368 0.7283 ' International Tables Vol C Tables 4.2.6.8 and 6.1.1.4'
O O 0.0106 0.0060 ' International Tables Vol C Tables 4.2.6.8 and 6.1.1.4'

loop_
_geom_angle_atom_site_label_1
_geom_angle_atom_site_label_2
_geom_angle_atom_site_label_3
_geom_angle
_geom_angle_site_symmetry_1
_geom_angle_site_symmetry_2
_geom_angle_site_symmetry_3
_geom_angle_publ_flag
O Mn O 90.55 . . 2_555 yes
O Mn O 90.55 . . 3_555 yes
O Mn O 180.00 . . 4_556 yes
O Mn O 89.45 . . 5_556 yes
O Mn O 89.45 . . 6_556 yes
O Mn O 90.55 2_555 . 3_555 yes
O Mn O 89.45 2_555 . 4_556 yes
O Mn O 180.00 2_555 . 5_556 yes
O Mn O 89.45 2_555 . 6_556 yes
O Mn O 89.45 3_555 . 4_556 yes
O Mn O 89.45 3_555 . 5_556 yes
O Mn O 180.00 3_555 . 6_556 yes
O Mn O 90.55 4_556 . 5_556 yes
O Mn O 90.55 4_556 . 6_556 yes
O Mn O 90.55 5_556 . 6_556 yes
Mn O Mn 180.00 . . 7_554 yes

loop_
_geom_bond_atom_site_label_1
_geom_bond_atom_site_label_2
_geom_bond_distance
_geom_bond_site_symmetry_1
_geom_bond_site_symmetry_2
_geom_bond_publ_flag
Mn O 1.9459(9) . . yes
Mn O 1.9459(9) . 2_555 yes
Mn O 1.9459(9) . 3_555 yes
Mn O 1.9459(9) . 4_556 yes
Mn O 1.9459(9) . 5_556 yes
Mn O 1.9459(9) . 6_556 yes
